data_4118359
loop_
_publ_author_name
'Ang\'elique Ferry'
'Xavier Guinchard'
'Pascal Retailleau'
'David Crich'

_publ_contact_author_address
;Centre de Recherches de Gif
Institut de Chimie des Substances Naturelles-CNRS
1 avenue de la Terrasse
91198 Gif sur Yvette
France
;
_publ_contact_author_email xavier.guinchard@icsn.cnrs-gif.fr
_publ_contact_author_fax +33169077247
_publ_contact_author_name 'Guinchard, Xavier'
_publ_contact_author_phone +33169823011
_publ_section_title
;
 Synthesis, Characterization, and Coupling Reactions of Six-Membered
 Cyclic P-Chiral Ammonium Phosphonite-Boranes; Reactive H-Phosphinate
 Equivalents for the Stereoselective Synthesis of Glycomimetics
;
_journal_name_full 'Journal of the American Chemical Society'
_journal_page_first 12289
_journal_page_last 12301
_journal_paper_doi 10.1021/ja305104b
_journal_volume 134
_journal_year 2012
_chemical_absolute_configuration ad
_chemical_formula_moiety 'C29 H35 O9 P'
_chemical_formula_sum 'C29 H35 O9 P'
_chemical_formula_weight 558.54
_chemical_name_systematic
; 
(1R)-2,3,5-Tri-O-benzyl-4-O-formyl-D-arabinose 1-(dimethyl phosphonate) 
;
_space_group_IT_number 1
_symmetry_cell_setting triclinic
_symmetry_space_group_name_Hall 'P 1'
_symmetry_space_group_name_H-M 'P 1'
_atom_sites_solution_hydrogens geom
_atom_sites_solution_primary direct
_atom_sites_solution_secondary difmap
_audit_creation_method SHELXL-97
_cell_angle_alpha 100.217(7)
_cell_angle_beta 93.384(7)
_cell_angle_gamma 108.598(8)
_cell_formula_units_Z 2
_cell_length_a 8.6025(3)
_cell_length_b 11.4786(4)
_cell_length_c 16.0146(11)
_cell_measurement_reflns_used 7956
_cell_measurement_temperature 195(2)
_cell_measurement_theta_max 68.1
_cell_measurement_theta_min 7.4
_cell_volume 1463.64(15)
_computing_cell_refinement 'CrystalClear-SM Expert 2.0 r4 (Rigaku, 2009)'
_computing_data_collection 'CrystalClear-SM Expert 2.0 r4 (Rigaku, 2009)'
_computing_data_reduction 'CrystalClear-SM Expert 2.0 r4 (Rigaku, 2009)'
_computing_molecular_graphics 'PLATON (Spek, 2003)'
_computing_publication_material 'SHELXL97 (Sheldrick, 2008)'
_computing_structure_refinement 'SHELXL97 (Sheldrick, 2008); CRYSTALBUILDER (Welter, 2006)'
_computing_structure_solution 'SHELXS97 (Sheldrick, 2008)'
_diffrn_ambient_temperature 195(2)
_diffrn_detector_area_resol_mean 10
_diffrn_detector_type 'RAPID II large area curved imaging plate detector '
_diffrn_measured_fraction_theta_full 0.968
_diffrn_measured_fraction_theta_max 0.968
_diffrn_measurement_details
;
scan:
    Number of images: 36
               Slice: 20.0000 - 200.0000
         Image width: 5.0000
            Exp time: 180.0000
       Rotation axis: Omega
               Omega: 0.0000
                 Chi: 54.0000
                 Phi: 270.0000
                 XTD: 127.4000
              2theta: 0.0000
scan:
    Number of images: 36
               Slice: 20.0000 - 200.0000
         Image width: 5.0000
            Exp time: 180.0000
       Rotation axis: Omega
               Omega: 0.0000
                 Chi: 0.0000
                 Phi: 0.0000
                 XTD: 127.4000
              2theta: 0.0000
scan:
    Number of images: 32
               Slice: 20.0000 - 184.0000
         Image width: 5.0000
            Exp time: 180.0000
       Rotation axis: Omega
               Omega: 0.0000
                 Chi: 54.0000
                 Phi: 90.0000
                 XTD: 127.4000
              2theta: 0.0000
scan:
    Number of images: 32
               Slice: 20.0000 - 182.0000
         Image width: 5.0000
            Exp time: 180.0000
       Rotation axis: Omega
               Omega: 0.0000
                 Chi: 54.0000
                 Phi: 180.0000
                 XTD: 127.4000
              2theta: 0.0000
scan:
    Number of images: 21
               Slice: 20.0000 - 125.0000
         Image width: 5.0000
            Exp time: 180.0000
       Rotation axis: Omega
               Omega: 0.0000
                 Chi: 54.0000
                 Phi: 0.0000
                 XTD: 127.4000
              2theta: 0.0000

;
_diffrn_measurement_device 'four-circle partial \c goniometer diffractometer'
_diffrn_measurement_device_type 'Rigaku rapid II RAXIS conversion'
_diffrn_measurement_method 'profile data from \w-scans'
_diffrn_orient_matrix_type FS_PROCESS
_diffrn_orient_matrix_UB_11 -0.091872
_diffrn_orient_matrix_UB_12 0.035744
_diffrn_orient_matrix_UB_13 0.003501
_diffrn_orient_matrix_UB_21 0.072825
_diffrn_orient_matrix_UB_22 0.074577
_diffrn_orient_matrix_UB_23 0.043165
_diffrn_orient_matrix_UB_31 0.039164
_diffrn_orient_matrix_UB_32 0.044603
_diffrn_orient_matrix_UB_33 -0.047044
_diffrn_radiation_monochromator 'Confocal Osmic mirrors'
_diffrn_radiation_type CuK\a
_diffrn_radiation_wavelength 1.54187
_diffrn_reflns_av_R_equivalents 0.0359
_diffrn_reflns_av_sigmaI/netI 0.0413
_diffrn_reflns_limit_h_max 10
_diffrn_reflns_limit_h_min -10
_diffrn_reflns_limit_k_max 13
_diffrn_reflns_limit_k_min -13
_diffrn_reflns_limit_l_max 19
_diffrn_reflns_limit_l_min -15
_diffrn_reflns_number 15336
_diffrn_reflns_theta_full 68.25
_diffrn_reflns_theta_max 68.25
_diffrn_reflns_theta_min 7.37
_diffrn_source 'Rotating Anode'
_diffrn_source_type 'Rigaku micromax 007 1.2kW'
_diffrn_standards_number 0
_exptl_absorpt_coefficient_mu 1.263
_exptl_absorpt_correction_T_max 1.000
_exptl_absorpt_correction_T_min 0.729
_exptl_absorpt_correction_type multi-scan
_exptl_absorpt_process_details 'FS_ABSCOR (Rigaku, 2009)'
_exptl_crystal_colour colourless
_exptl_crystal_density_diffrn 1.267
_exptl_crystal_description parallelepiped
_exptl_crystal_F_000 592
_exptl_crystal_size_max 0.58
_exptl_crystal_size_mid 0.20
_exptl_crystal_size_min 0.17
_refine_diff_density_max 0.397
_refine_diff_density_min -0.430
_refine_diff_density_rms 0.050
_refine_ls_abs_structure_details 'Flack H D (1983), Acta Cryst. A39, 876-881; 1921 Friedel pairs'
_refine_ls_abs_structure_Flack -0.001(17)
_refine_ls_extinction_coef 0.0071(3)
_refine_ls_extinction_expression Fc^*^=kFc[1+0.001xFc^2^\l^3^/sin(2\q)]^-1/4^
_refine_ls_extinction_method SHELXL
_refine_ls_goodness_of_fit_ref 1.142
_refine_ls_hydrogen_treatment constr
_refine_ls_matrix_type full
_refine_ls_number_parameters 710
_refine_ls_number_reflns 7965
_refine_ls_number_restraints 32
_refine_ls_restrained_S_all 1.155
_refine_ls_R_factor_all 0.0379
_refine_ls_R_factor_gt 0.0328
_refine_ls_shift/su_max 0.000
_refine_ls_shift/su_mean 0.000
_refine_ls_structure_factor_coef Fsqd
_refine_ls_weighting_details 'calc w=1/[\s^2^(Fo^2^)+(0.0287P)^2^+0.5360P] where P=(Fo^2^+2Fc^2^)/3'
_refine_ls_weighting_scheme calc
_refine_ls_wR_factor_gt 0.0764
_refine_ls_wR_factor_ref 0.0940
_reflns_number_gt 7409
_reflns_number_total 7979
_reflns_threshold_expression >2sigma(I)
_cod_data_source_file ja305104b_si_002_2.cif
_cod_data_source_block 3m
_cod_original_cell_volume 1463.64(12)
_cod_database_code 4118359

loop_
_symmetry_equiv_pos_as_xyz
'x, y, z'

loop_
_atom_site_label
_atom_site_type_symbol
_atom_site_fract_x
_atom_site_fract_y
_atom_site_fract_z
_atom_site_U_iso_or_equiv
_atom_site_adp_type
_atom_site_occupancy
_atom_site_symmetry_multiplicity
_atom_site_calc_flag
_atom_site_refinement_flags
P12 P 0.20736(8) 0.28045(6) -0.08837(5) 0.03289(19) Uani 1 1 d .
O12 O 0.3233(2) 0.51317(17) 0.00083(14) 0.0346(5) Uani 1 1 d .
H12B H 0.2702 0.5379 -0.0338 0.052 Uiso 1 1 calc R
O222 O 0.1056(2) 0.29792(19) -0.15928(14) 0.0382(5) Uani 1 1 d .
O32 O 0.3942(2) 0.30306(19) -0.10135(15) 0.0414(6) Uani 1 1 d .
O42 O 0.1346(2) 0.14145(19) -0.07565(15) 0.0410(6) Uani 1 1 d .
O52 O -0.0249(2) 0.26828(17) 0.05665(14) 0.0350(5) Uani 1 1 d .
O62 O 0.1795(2) 0.48728(17) 0.18428(13) 0.0335(5) Uani 1 1 d U
O72 O -0.1905(2) 0.50365(19) 0.07465(14) 0.0357(5) Uani 1 1 d .
O82 O -0.4273(3) 0.3758(3) 0.10641(19) 0.0584(7) Uani 1 1 d .
O92 O 0.0036(3) 0.70577(19) 0.20280(15) 0.0461(6) Uani 1 1 d .
C12 C 0.2246(3) 0.3913(2) 0.0115(2) 0.0303(7) Uani 1 1 d .
H12 H 0.2842 0.3676 0.0578 0.036 Uiso 1 1 calc R
C22 C 0.0547(3) 0.3886(2) 0.0371(2) 0.0306(7) Uani 1 1 d .
H22 H -0.0127 0.3999 -0.0120 0.037 Uiso 1 1 calc R
C32 C 0.0731(3) 0.4936(3) 0.1148(2) 0.0318(7) Uani 1 1 d .
H32 H 0.1215 0.5765 0.0981 0.038 Uiso 1 1 calc R
C42 C -0.0936(3) 0.4862(3) 0.1462(2) 0.0342(7) Uani 1 1 d .
H42 H -0.1479 0.4014 0.1590 0.041 Uiso 1 1 calc R
C52 C -0.0813(4) 0.5872(3) 0.2235(2) 0.0411(8) Uani 1 1 d .
H52A H -0.1931 0.5837 0.2375 0.049 Uiso 1 1 calc R
H52B H -0.0197 0.5752 0.2736 0.049 Uiso 1 1 calc R
C62 C 0.4379(4) 0.2253(3) -0.1712(3) 0.0513(9) Uani 1 1 d .
H62A H 0.4144 0.1404 -0.1602 0.077 Uiso 1 1 calc R
H62B H 0.5559 0.2616 -0.1760 0.077 Uiso 1 1 calc R
H62C H 0.3730 0.2212 -0.2247 0.077 Uiso 1 1 calc R
C72 C 0.2117(4) 0.0986(3) -0.0099(3) 0.0548(10) Uani 1 1 d .
H72A H 0.3290 0.1497 0.0032 0.082 Uiso 1 1 calc R
H72B H 0.2010 0.0103 -0.0303 0.082 Uiso 1 1 calc R
H72C H 0.1573 0.1067 0.0418 0.082 Uiso 1 1 calc R
C82 C -0.1762(3) 0.1962(3) 0.0026(2) 0.0377(8) Uani 1 1 d .
H82A H -0.1546 0.1824 -0.0577 0.045 Uiso 1 1 calc R
H82B H -0.2552 0.2430 0.0079 0.045 Uiso 1 1 calc R
C92 C -0.2499(3) 0.0717(3) 0.0278(2) 0.0348(7) Uani 1 1 d .
C102 C -0.1935(4) 0.0452(3) 0.1012(2) 0.0436(8) Uani 1 1 d .
H102 H -0.1021 0.1060 0.1381 0.052 Uiso 1 1 calc R
C112 C -0.2697(4) -0.0710(3) 0.1223(3) 0.0551(10) Uani 1 1 d .
H112 H -0.2307 -0.0886 0.1738 0.066 Uiso 1 1 calc R
C122 C -0.4013(4) -0.1606(3) 0.0686(3) 0.0540(10) Uani 1 1 d .
H122 H -0.4523 -0.2398 0.0829 0.065 Uiso 1 1 calc R
C132 C -0.4573(4) -0.1350(3) -0.0046(3) 0.0536(10) Uani 1 1 d .
H132 H -0.5482 -0.1965 -0.0414 0.064 Uiso 1 1 calc R
C142 C -0.3825(4) -0.0191(3) -0.0265(2) 0.0453(8) Uani 1 1 d .
H142 H -0.4218 -0.0022 -0.0782 0.054 Uiso 1 1 calc R
C152 C 0.3245(4) 0.5966(3) 0.2081(3) 0.0580(11) Uani 1 1 d U
H15C H 0.2919 0.6728 0.2180 0.070 Uiso 1 1 calc R
H15D H 0.3941 0.6014 0.1609 0.070 Uiso 1 1 calc R
C162 C 0.4218(3) 0.5928(3) 0.2873(2) 0.0366(7) Uani 1 1 d U
C172 C 0.4755(7) 0.6954(4) 0.3531(3) 0.0892(17) Uani 1 1 d U
H172 H 0.4452 0.7676 0.3509 0.107 Uiso 1 1 calc R
C182 C 0.5779(9) 0.6915(6) 0.4247(4) 0.128(2) Uani 1 1 d U
H182 H 0.6198 0.7632 0.4701 0.154 Uiso 1 1 calc R
C192 C 0.6170(7) 0.5867(6) 0.4295(4) 0.109(2) Uani 1 1 d U
H192 H 0.6818 0.5833 0.4786 0.131 Uiso 1 1 calc R
C202 C 0.5628(5) 0.4895(5) 0.3642(3) 0.0759(13) Uani 1 1 d U
H202 H 0.5912 0.4164 0.3661 0.091 Uiso 1 1 calc R
C212 C 0.4673(5) 0.4924(3) 0.2946(3) 0.0532(9) Uani 1 1 d U
H212 H 0.4309 0.4207 0.2490 0.064 Uiso 1 1 calc R
C222 C -0.3532(4) 0.4467(3) 0.0641(2) 0.0432(8) Uani 1 1 d .
H222 H -0.4158 0.4634 0.0197 0.052 Uiso 1 1 calc R
C232 C 0.0149(5) 0.8087(3) 0.2674(2) 0.0515(9) Uani 1 1 d .
H23C H 0.0554 0.7959 0.3231 0.062 Uiso 1 1 calc R
H23D H -0.0956 0.8169 0.2715 0.062 Uiso 1 1 calc R
C242 C 0.1318(4) 0.9262(3) 0.2475(2) 0.0408(8) Uani 1 1 d .
C252 C 0.1193(4) 1.0416(3) 0.2813(2) 0.0520(10) Uani 1 1 d .
H252 H 0.0335 1.0459 0.3152 0.062 Uiso 1 1 calc R
C262 C 0.2290(5) 1.1503(3) 0.2665(3) 0.0568(11) Uani 1 1 d .
H262 H 0.2186 1.2289 0.2904 0.068 Uiso 1 1 calc R
C272 C 0.3531(5) 1.1465(3) 0.2178(3) 0.0551(10) Uani 1 1 d .
H272 H 0.4300 1.2221 0.2087 0.066 Uiso 1 1 calc R
C282 C 0.3658(4) 1.0323(3) 0.1820(3) 0.0524(10) Uani 1 1 d .
H282 H 0.4498 1.0288 0.1467 0.063 Uiso 1 1 calc R
C292 C 0.2565(4) 0.9224(3) 0.1973(2) 0.0471(9) Uani 1 1 d .
H292 H 0.2671 0.8438 0.1732 0.056 Uiso 1 1 calc R
P11 P 1.02637(9) 0.63993(6) 0.86189(5) 0.03513(19) Uani 1 1 d .
O11 O 0.8651(2) 0.39811(18) 0.79872(16) 0.0424(6) Uani 1 1 d .
H11A H 0.9541 0.3863 0.8116 0.064 Uiso 1 1 calc R
O21 O 1.1714(3) 0.6103(2) 0.89167(16) 0.0473(6) Uani 1 1 d .
O31 O 1.0736(3) 0.77044(19) 0.83464(16) 0.0440(6) Uani 1 1 d .
O41 O 0.9040(3) 0.6525(2) 0.92800(14) 0.0435(6) Uani 1 1 d .
O51 O 0.7493(2) 0.64373(18) 0.72511(14) 0.0348(5) Uani 1 1 d .
O61 O 0.7478(2) 0.42974(18) 0.59807(13) 0.0353(5) Uani 1 1 d .
O71 O 0.3510(3) 0.2112(2) 0.56997(16) 0.0472(6) Uani 1 1 d .
O81 O 0.3848(2) 0.4158(2) 0.70268(15) 0.0407(5) Uani 1 1 d .
O91 O 0.2343(3) 0.5279(2) 0.66025(17) 0.0510(6) Uani 1 1 d .
C11 C 0.9001(3) 0.5163(3) 0.7738(2) 0.0321(7) Uani 1 1 d .
H11 H 0.9638 0.5156 0.7236 0.038 Uiso 1 1 calc R
C21 C 0.7314(3) 0.5240(3) 0.7454(2) 0.0320(7) Uani 1 1 d .
H21 H 0.6609 0.5120 0.7928 0.038 Uiso 1 1 calc R
C31 C 0.6468(3) 0.4203(3) 0.6662(2) 0.0295(6) Uani 1 1 d .
H31 H 0.6258 0.3364 0.6816 0.035 Uiso 1 1 calc R
C41 C 0.4823(3) 0.4309(3) 0.6325(2) 0.0327(7) Uani 1 1 d .
H41 H 0.5025 0.5171 0.6210 0.039 Uiso 1 1 calc R
C51 C 0.3923(4) 0.3349(3) 0.5529(2) 0.0438(8) Uani 1 1 d .
H51A H 0.2903 0.3504 0.5342 0.053 Uiso 1 1 calc R
H51B H 0.4633 0.3425 0.5063 0.053 Uiso 1 1 calc R
C61 C 1.2100(5) 0.8099(4) 0.7854(3) 0.0644(11) Uani 1 1 d .
H61A H 1.3119 0.8113 0.8170 0.097 Uiso 1 1 calc R
H61B H 1.2225 0.8942 0.7757 0.097 Uiso 1 1 calc R
H61C H 1.1877 0.7508 0.7303 0.097 Uiso 1 1 calc R
C71 C 0.9561(5) 0.7550(3) 1.0022(3) 0.0630(11) Uani 1 1 d .
H71A H 1.0752 0.7781 1.0188 0.094 Uiso 1 1 calc R
H71B H 0.8966 0.7287 1.0497 0.094 Uiso 1 1 calc R
H71C H 0.9318 0.8277 0.9883 0.094 Uiso 1 1 calc R
C81 C 0.6761(4) 0.7171(3) 0.7828(2) 0.0453(8) Uani 1 1 d .
H81A H 0.7418 0.7451 0.8400 0.054 Uiso 1 1 calc R
H81B H 0.5623 0.6654 0.7888 0.054 Uiso 1 1 calc R
C91 C 0.6727(4) 0.8298(3) 0.7473(2) 0.0360(7) Uani 1 1 d .
C101 C 0.7910(4) 0.9462(3) 0.7785(3) 0.0524(10) Uani 1 1 d .
H101 H 0.8793 0.9542 0.8201 0.063 Uiso 1 1 calc R
C111 C 0.7830(6) 1.0497(4) 0.7505(3) 0.0743(13) Uani 1 1 d .
H111 H 0.8658 1.1291 0.7724 0.089 Uiso 1 1 calc R
C121 C 0.6566(7) 1.0397(4) 0.6912(3) 0.0757(14) Uani 1 1 d .
H121 H 0.6494 1.1124 0.6730 0.091 Uiso 1 1 calc R
C131 C 0.5384(6) 0.9234(4) 0.6576(3) 0.0748(13) Uani 1 1 d .
H131 H 0.4512 0.9158 0.6155 0.090 Uiso 1 1 calc R
C141 C 0.5483(4) 0.8199(3) 0.6853(3) 0.0521(10) Uani 1 1 d .
H141 H 0.4684 0.7399 0.6615 0.062 Uiso 1 1 calc R
C151 C 0.7818(4) 0.3156(3) 0.5672(2) 0.0460(8) Uani 1 1 d .
H15A H 0.6805 0.2422 0.5633 0.055 Uiso 1 1 calc R
H15B H 0.8680 0.3080 0.6075 0.055 Uiso 1 1 calc R
C161 C 0.8390(4) 0.3174(3) 0.4814(2) 0.0385(8) Uani 1 1 d .
C171 C 0.9863(4) 0.4035(3) 0.4708(2) 0.0451(8) Uani 1 1 d .
H171 H 1.0521 0.4637 0.5190 0.054 Uiso 1 1 calc R
C181 C 1.0401(5) 0.4037(4) 0.3907(3) 0.0570(10) Uani 1 1 d .
H181 H 1.1416 0.4640 0.3842 0.068 Uiso 1 1 calc R
C191 C 0.9465(5) 0.3169(4) 0.3210(3) 0.0601(11) Uani 1 1 d .
H191 H 0.9838 0.3163 0.2663 0.072 Uiso 1 1 calc R
C201 C 0.7993(5) 0.2309(4) 0.3299(3) 0.0632(11) Uani 1 1 d .
H201 H 0.7336 0.1716 0.2814 0.076 Uiso 1 1 calc R
C211 C 0.7463(5) 0.2305(4) 0.4097(3) 0.0580(11) Uani 1 1 d .
H211 H 0.6448 0.1697 0.4155 0.070 Uiso 1 1 calc R
C221 C 0.2676(4) 0.4683(3) 0.7089(2) 0.0444(8) Uani 1 1 d .
H221 H 0.2050 0.4578 0.7556 0.053 Uiso 1 1 calc R
C231 C 0.2527(5) 0.1224(4) 0.4979(3) 0.0664(12) Uani 1 1 d .
H23A H 0.3210 0.1159 0.4509 0.080 Uiso 1 1 calc R
H23B H 0.1621 0.1505 0.4780 0.080 Uiso 1 1 calc R
C241 C 0.1807(5) -0.0049(3) 0.5210(3) 0.0561(11) Uani 1 1 d .
C251 C 0.0655(6) -0.0272(4) 0.5769(4) 0.0841(15) Uani 1 1 d .
H251 H 0.0325 0.0398 0.6045 0.101 Uiso 1 1 calc R
C261 C -0.0031(6) -0.1451(5) 0.5936(4) 0.0918(17) Uani 1 1 d .
H261 H -0.0818 -0.1582 0.6331 0.110 Uiso 1 1 calc R
C271 C 0.0394(6) -0.2408(4) 0.5551(3) 0.0775(14) Uani 1 1 d .
H271 H -0.0105 -0.3223 0.5660 0.093 Uiso 1 1 calc R
C281 C 0.1543(7) -0.2212(4) 0.5002(3) 0.0801(15) Uani 1 1 d .
H281 H 0.1855 -0.2893 0.4728 0.096 Uiso 1 1 calc R
C291 C 0.2262(5) -0.1033(4) 0.4837(3) 0.0664(11) Uani 1 1 d .
H291 H 0.3084 -0.0904 0.4460 0.080 Uiso 1 1 calc R

loop_
_atom_site_aniso_label
_atom_site_aniso_U_11
_atom_site_aniso_U_22
_atom_site_aniso_U_33
_atom_site_aniso_U_23
_atom_site_aniso_U_13
_atom_site_aniso_U_12
P12 0.0269(4) 0.0297(4) 0.0407(5) 0.0060(3) -0.0006(3) 0.0091(3)
O12 0.0257(10) 0.0268(10) 0.0463(14) 0.0111(9) -0.0031(9) 0.0015(8)
O222 0.0361(11) 0.0396(11) 0.0391(13) 0.0098(10) -0.0007(10) 0.0129(9)
O32 0.0324(11) 0.0403(12) 0.0515(15) 0.0051(11) 0.0049(10) 0.0143(9)
O42 0.0375(11) 0.0318(11) 0.0520(15) 0.0090(10) -0.0018(10) 0.0106(9)
O52 0.0263(10) 0.0258(10) 0.0449(13) 0.0077(9) -0.0050(9) -0.0008(8)
O62 0.0260(10) 0.0312(10) 0.0366(13) 0.0073(9) -0.0072(9) 0.0023(8)
O72 0.0264(10) 0.0398(11) 0.0400(13) 0.0136(10) -0.0031(9) 0.0081(8)
O82 0.0279(11) 0.0677(16) 0.0715(19) 0.0197(14) 0.0016(12) 0.0027(11)
O92 0.0535(14) 0.0355(12) 0.0404(14) 0.0011(10) 0.0099(11) 0.0055(10)
C12 0.0277(14) 0.0262(14) 0.0343(17) 0.0085(12) -0.0021(12) 0.0051(11)
C22 0.0238(13) 0.0278(14) 0.0357(18) 0.0081(12) -0.0047(12) 0.0031(11)
C32 0.0247(14) 0.0273(14) 0.0383(18) 0.0051(13) -0.0030(12) 0.0040(11)
C42 0.0266(14) 0.0350(15) 0.0372(18) 0.0090(13) -0.0023(13) 0.0055(12)
C52 0.0380(17) 0.0385(17) 0.043(2) 0.0075(15) 0.0034(15) 0.0081(14)
C62 0.054(2) 0.0469(19) 0.062(3) 0.0120(18) 0.0148(18) 0.0267(16)
C72 0.055(2) 0.0433(19) 0.074(3) 0.0234(19) 0.0046(19) 0.0214(16)
C82 0.0262(14) 0.0333(15) 0.045(2) 0.0050(14) -0.0047(13) 0.0021(12)
C92 0.0284(14) 0.0303(15) 0.042(2) 0.0035(14) 0.0076(14) 0.0058(12)
C102 0.0384(17) 0.0361(17) 0.048(2) 0.0027(15) 0.0023(15) 0.0053(13)
C112 0.054(2) 0.048(2) 0.060(3) 0.0178(18) 0.0097(19) 0.0081(17)
C122 0.050(2) 0.0313(17) 0.076(3) 0.0142(18) 0.014(2) 0.0041(15)
C132 0.0388(18) 0.0356(18) 0.071(3) 0.0006(18) 0.0059(18) -0.0027(14)
C142 0.0373(17) 0.0366(17) 0.050(2) 0.0020(15) -0.0017(15) 0.0003(13)
C152 0.044(2) 0.049(2) 0.061(3) 0.0192(18) -0.0195(19) -0.0117(16)
C162 0.0250(14) 0.0377(16) 0.0391(19) 0.0021(14) -0.0028(13) 0.0040(12)
C172 0.129(4) 0.060(3) 0.067(3) -0.017(2) -0.025(3) 0.038(3)
C182 0.176(6) 0.089(4) 0.066(3) -0.017(3) -0.052(4) 0.001(4)
C192 0.081(3) 0.116(4) 0.101(4) 0.062(4) -0.054(3) -0.017(3)
C202 0.054(2) 0.094(3) 0.099(4) 0.057(3) 0.016(2) 0.030(2)
C212 0.069(2) 0.049(2) 0.049(2) 0.0173(17) 0.0132(19) 0.0257(18)
C222 0.0251(15) 0.0467(19) 0.052(2) 0.0039(17) -0.0051(15) 0.0089(13)
C232 0.065(2) 0.0409(19) 0.042(2) -0.0003(16) 0.0063(18) 0.0126(17)
C242 0.0425(17) 0.0371(17) 0.0360(19) -0.0021(15) -0.0074(15) 0.0115(14)
C252 0.051(2) 0.047(2) 0.052(2) -0.0059(18) 0.0036(18) 0.0175(16)
C262 0.062(2) 0.0329(18) 0.069(3) -0.0056(18) 0.001(2) 0.0166(16)
C272 0.055(2) 0.0349(18) 0.068(3) 0.0049(18) 0.000(2) 0.0102(16)
C282 0.047(2) 0.046(2) 0.062(3) 0.0079(18) 0.0105(18) 0.0149(16)
C292 0.0510(19) 0.0346(17) 0.053(2) 0.0006(16) 0.0032(17) 0.0160(15)
P11 0.0354(4) 0.0268(4) 0.0399(5) 0.0037(3) -0.0053(3) 0.0094(3)
O11 0.0357(11) 0.0282(11) 0.0642(17) 0.0136(10) -0.0055(11) 0.0117(9)
O21 0.0450(13) 0.0379(12) 0.0544(16) 0.0070(11) -0.0123(11) 0.0122(10)
O31 0.0447(13) 0.0306(11) 0.0536(16) 0.0096(11) 0.0002(11) 0.0089(10)
O41 0.0515(13) 0.0411(12) 0.0358(13) 0.0046(10) 0.0032(11) 0.0149(10)
O51 0.0389(11) 0.0300(10) 0.0390(13) 0.0055(9) 0.0058(9) 0.0170(9)
O61 0.0368(10) 0.0321(10) 0.0368(13) 0.0036(9) 0.0082(9) 0.0126(9)
O71 0.0466(13) 0.0375(12) 0.0483(15) 0.0086(11) -0.0115(11) 0.0047(10)
O81 0.0310(11) 0.0534(13) 0.0449(14) 0.0201(11) 0.0108(10) 0.0174(10)
O91 0.0412(12) 0.0532(14) 0.0641(18) 0.0147(13) 0.0009(12) 0.0230(11)
C11 0.0298(14) 0.0274(14) 0.0364(18) 0.0020(13) -0.0019(13) 0.0094(11)
C21 0.0295(14) 0.0311(15) 0.0358(18) 0.0016(13) 0.0005(13) 0.0142(12)
C31 0.0280(14) 0.0309(14) 0.0298(16) 0.0054(12) 0.0059(12) 0.0101(11)
C41 0.0337(15) 0.0385(16) 0.0285(17) 0.0127(13) 0.0023(13) 0.0129(12)
C51 0.0404(17) 0.0452(19) 0.042(2) 0.0093(16) -0.0076(15) 0.0110(14)
C61 0.069(3) 0.051(2) 0.064(3) 0.015(2) 0.006(2) 0.0067(19)
C71 0.092(3) 0.042(2) 0.048(2) -0.0026(18) 0.004(2) 0.019(2)
C81 0.057(2) 0.0449(19) 0.045(2) 0.0103(16) 0.0090(17) 0.0321(16)
C91 0.0367(16) 0.0317(15) 0.0408(19) 0.0027(14) 0.0019(14) 0.0162(12)
C101 0.050(2) 0.041(2) 0.053(2) -0.0025(17) -0.0081(18) 0.0068(15)
C111 0.093(3) 0.033(2) 0.076(3) -0.004(2) 0.004(3) 0.001(2)
C121 0.129(4) 0.042(2) 0.075(3) 0.034(2) 0.032(3) 0.040(3)
C131 0.084(3) 0.072(3) 0.079(3) 0.033(3) -0.013(3) 0.035(2)
C141 0.0439(19) 0.0413(19) 0.063(3) 0.0104(18) -0.0134(18) 0.0074(15)
C151 0.059(2) 0.0440(19) 0.044(2) 0.0117(16) 0.0167(17) 0.0266(16)
C161 0.0434(17) 0.0374(17) 0.040(2) 0.0060(15) 0.0072(15) 0.0209(14)
C171 0.0436(18) 0.0471(19) 0.044(2) 0.0038(16) 0.0039(16) 0.0172(15)
C181 0.053(2) 0.058(2) 0.069(3) 0.019(2) 0.024(2) 0.0249(18)
C191 0.082(3) 0.078(3) 0.041(2) 0.016(2) 0.018(2) 0.052(2)
C201 0.068(3) 0.076(3) 0.040(2) -0.008(2) 0.001(2) 0.028(2)
C211 0.048(2) 0.059(2) 0.055(3) -0.010(2) 0.0057(18) 0.0137(17)
C221 0.0320(16) 0.0501(19) 0.052(2) 0.0111(17) 0.0051(15) 0.0155(14)
C231 0.068(3) 0.054(2) 0.059(3) 0.001(2) -0.018(2) 0.006(2)
C241 0.048(2) 0.047(2) 0.056(3) 0.0003(19) -0.0156(19) 0.0022(17)
C251 0.088(3) 0.063(3) 0.092(4) -0.001(3) 0.021(3) 0.020(3)
C261 0.081(3) 0.080(4) 0.100(4) 0.021(3) 0.033(3) 0.002(3)
C271 0.082(3) 0.058(3) 0.070(3) 0.020(2) -0.007(3) -0.009(2)
C281 0.100(4) 0.054(3) 0.077(4) -0.005(3) -0.015(3) 0.027(3)
C291 0.065(3) 0.065(3) 0.060(3) 0.009(2) 0.002(2) 0.013(2)

loop_
_atom_type_symbol
_atom_type_description
_atom_type_scat_dispersion_real
_atom_type_scat_dispersion_imag
_atom_type_scat_source
C C .0181 .0091 'International Tables Vol C Tables 4.2.6.8 and 6.1.1.4'
H H .0000 .0000 'International Tables Vol C Tables 4.2.6.8 and 6.1.1.4'
O O .0492 .0322 'International Tables Vol C Tables 4.2.6.8 and 6.1.1.4'
P P .2955 .4335 'International Tables Vol C Tables 4.2.6.8 and 6.1.1.4'

loop_
_geom_angle_atom_site_label_1
_geom_angle_atom_site_label_2
_geom_angle_atom_site_label_3
_geom_angle
O222 P12 O42 109.38(12)
O222 P12 O32 115.29(13)
O42 P12 O32 106.10(11)
O222 P12 C12 113.09(13)
O42 P12 C12 110.46(14)
O32 P12 C12 102.13(12)
C12 O12 H12B 109.5
C62 O32 P12 120.5(2)
C72 O42 P12 120.9(2)
C22 O52 C82 113.9(2)
C32 O62 C152 112.8(2)
C222 O72 C42 118.2(3)
C232 O92 C52 113.4(3)
O12 C12 C22 112.2(2)
O12 C12 P12 107.4(2)
C22 C12 P12 111.91(18)
O12 C12 H12 108.4
C22 C12 H12 108.4
P12 C12 H12 108.4
O52 C22 C32 110.4(3)
O52 C22 C12 107.6(2)
C32 C22 C12 110.6(2)
O52 C22 H22 109.4
C32 C22 H22 109.4
C12 C22 H22 109.4
O62 C32 C42 107.7(2)
O62 C32 C22 111.3(2)
C42 C32 C22 111.6(2)
O62 C32 H32 108.7
C42 C32 H32 108.7
C22 C32 H32 108.7
O72 C42 C52 108.9(2)
O72 C42 C32 104.6(2)
C52 C42 C32 113.5(2)
O72 C42 H42 109.9
C52 C42 H42 109.9
C32 C42 H42 109.9
O92 C52 C42 107.4(3)
O92 C52 H52A 110.2
C42 C52 H52A 110.2
O92 C52 H52B 110.2
C42 C52 H52B 110.2
H52A C52 H52B 108.5
O32 C62 H62A 109.5
O32 C62 H62B 109.5
H62A C62 H62B 109.5
O32 C62 H62C 109.5
H62A C62 H62C 109.5
H62B C62 H62C 109.5
O42 C72 H72A 109.5
O42 C72 H72B 109.5
H72A C72 H72B 109.5
O42 C72 H72C 109.5
H72A C72 H72C 109.5
H72B C72 H72C 109.5
O52 C82 C92 109.9(3)
O52 C82 H82A 109.7
C92 C82 H82A 109.7
O52 C82 H82B 109.7
C92 C82 H82B 109.7
H82A C82 H82B 108.2
C102 C92 C142 119.3(3)
C102 C92 C82 122.8(3)
C142 C92 C82 117.8(3)
C92 C102 C112 120.2(3)
C92 C102 H102 119.9
C112 C102 H102 119.9
C122 C112 C102 120.3(4)
C122 C112 H112 119.9
C102 C112 H112 119.9
C132 C122 C112 119.7(4)
C132 C122 H122 120.1
C112 C122 H122 120.1
C122 C132 C142 120.6(3)
C122 C132 H132 119.7
C142 C132 H132 119.7
C92 C142 C132 119.8(4)
C92 C142 H142 120.1
C132 C142 H142 120.1
O62 C152 C162 110.9(3)
O62 C152 H15C 109.5
C162 C152 H15C 109.5
O62 C152 H15D 109.5
C162 C152 H15D 109.5
H15C C152 H15D 108.0
C212 C162 C172 118.1(4)
C212 C162 C152 121.8(3)
C172 C162 C152 120.0(4)
C162 C172 C182 118.3(5)
C162 C172 H172 120.8
C182 C172 H172 120.8
C192 C182 C172 121.1(5)
C192 C182 H182 119.5
C172 C182 H182 119.5
C202 C192 C182 118.6(5)
C202 C192 H192 120.7
C182 C192 H192 120.7
C192 C202 C212 121.2(5)
C192 C202 H202 119.4
C212 C202 H202 119.4
C162 C212 C202 122.8(4)
C162 C212 H212 118.6
C202 C212 H212 118.6
O82 C222 O72 125.1(3)
O82 C222 H222 117.4
O72 C222 H222 117.4
O92 C232 C242 109.5(3)
O92 C232 H23C 109.8
C242 C232 H23C 109.8
O92 C232 H23D 109.8
C242 C232 H23D 109.8
H23C C232 H23D 108.2
C252 C242 C292 118.4(3)
C252 C242 C232 120.1(3)
C292 C242 C232 121.5(3)
C262 C252 C242 120.9(4)
C262 C252 H252 119.5
C242 C252 H252 119.5
C272 C262 C252 120.6(3)
C272 C262 H262 119.7
C252 C262 H262 119.7
C262 C272 C282 119.5(4)
C262 C272 H272 120.3
C282 C272 H272 120.3
C272 C282 C292 120.2(4)
C272 C282 H282 119.9
C292 C282 H282 119.9
C282 C292 C242 120.4(3)
C282 C292 H292 119.8
C242 C292 H292 119.8
O21 P11 O41 116.66(14)
O21 P11 O31 112.86(13)
O41 P11 O31 102.07(13)
O21 P11 C11 110.35(13)
O41 P11 C11 104.27(13)
O31 P11 C11 110.01(14)
C11 O11 H11A 109.5
C61 O31 P11 121.0(2)
C71 O41 P11 119.9(2)
C21 O51 C81 112.7(2)
C31 O61 C151 113.0(2)
C231 O71 C51 109.7(3)
C221 O81 C41 118.4(3)
O11 C11 C21 105.2(2)
O11 C11 P11 109.0(2)
C21 C11 P11 116.12(19)
O11 C11 H11 108.8
C21 C11 H11 108.8
P11 C11 H11 108.8
O51 C21 C11 110.6(2)
O51 C21 C31 109.1(2)
C11 C21 C31 109.7(2)
O51 C21 H21 109.1
C11 C21 H21 109.1
C31 C21 H21 109.1
O61 C31 C41 107.0(2)
O61 C31 C21 111.0(2)
C41 C31 C21 111.1(2)
O61 C31 H31 109.2
C41 C31 H31 109.2
C21 C31 H31 109.2
O81 C41 C51 110.4(3)
O81 C41 C31 104.1(2)
C51 C41 C31 114.9(2)
O81 C41 H41 109.1
C51 C41 H41 109.1
C31 C41 H41 109.1
O71 C51 C41 110.0(3)
O71 C51 H51A 109.7
C41 C51 H51A 109.7
O71 C51 H51B 109.7
C41 C51 H51B 109.7
H51A C51 H51B 108.2
O31 C61 H61A 109.5
O31 C61 H61B 109.5
H61A C61 H61B 109.5
O31 C61 H61C 109.5
H61A C61 H61C 109.5
H61B C61 H61C 109.5
O41 C71 H71A 109.5
O41 C71 H71B 109.5
H71A C71 H71B 109.5
O41 C71 H71C 109.5
H71A C71 H71C 109.5
H71B C71 H71C 109.5
O51 C81 C91 108.8(3)
O51 C81 H81A 109.9
C91 C81 H81A 109.9
O51 C81 H81B 109.9
C91 C81 H81B 109.9
H81A C81 H81B 108.3
C141 C91 C101 118.4(3)
C141 C91 C81 120.9(3)
C101 C91 C81 120.6(3)
C111 C101 C91 121.0(4)
C111 C101 H101 119.5
C91 C101 H101 119.5
C101 C111 C121 120.1(4)
C101 C111 H111 120.0
C121 C111 H111 120.0
C111 C121 C131 120.0(4)
C111 C121 H121 120.0
C131 C121 H121 120.0
C141 C131 C121 119.5(4)
C141 C131 H131 120.2
C121 C131 H131 120.2
C131 C141 C91 120.9(3)
C131 C141 H141 119.5
C91 C141 H141 119.5
O61 C151 C161 109.6(3)
O61 C151 H15A 109.7
C161 C151 H15A 109.7
O61 C151 H15B 109.7
C161 C151 H15B 109.7
H15A C151 H15B 108.2
C171 C161 C211 118.0(3)
C171 C161 C151 121.3(3)
C211 C161 C151 120.7(3)
C161 C171 C181 121.0(3)
C161 C171 H171 119.5
C181 C171 H171 119.5
C191 C181 C171 119.9(4)
C191 C181 H181 120.1
C171 C181 H181 120.1
C201 C191 C181 120.1(4)
C201 C191 H191 119.9
C181 C191 H191 119.9
C191 C201 C211 119.9(4)
C191 C201 H201 120.0
C211 C201 H201 120.0
C201 C211 C161 121.1(4)
C201 C211 H211 119.5
C161 C211 H211 119.5
O91 C221 O81 125.4(4)
O91 C221 H221 117.3
O81 C221 H221 117.3
O71 C231 C241 110.1(3)
O71 C231 H23A 109.6
C241 C231 H23A 109.6
O71 C231 H23B 109.6
C241 C231 H23B 109.6
H23A C231 H23B 108.2
C291 C241 C251 117.5(4)
C291 C241 C231 120.1(4)
C251 C241 C231 122.4(4)
C241 C251 C261 121.0(5)
C241 C251 H251 119.5
C261 C251 H251 119.5
C271 C261 C251 120.8(5)
C271 C261 H261 119.6
C251 C261 H261 119.6
C261 C271 C281 119.5(5)
C261 C271 H271 120.3
C281 C271 H271 120.3
C271 C281 C291 120.5(5)
C271 C281 H281 119.8
C291 C281 H281 119.8
C241 C291 C281 120.7(5)
C241 C291 H291 119.6
C281 C291 H291 119.6

loop_
_geom_bond_atom_site_label_1
_geom_bond_atom_site_label_2
_geom_bond_distance
P12 O222 1.474(2)
P12 O42 1.572(2)
P12 O32 1.577(2)
P12 C12 1.825(3)
O12 C12 1.433(3)
O12 H12B 0.8400
O32 C62 1.449(4)
O42 C72 1.449(4)
O52 C22 1.432(3)
O52 C82 1.433(3)
O62 C32 1.426(3)
O62 C152 1.433(3)
O72 C222 1.328(4)
O72 C42 1.457(4)
O82 C222 1.202(4)
O92 C232 1.399(4)
O92 C52 1.432(4)
C12 C22 1.534(4)
C12 H12 1.0000
C22 C32 1.532(4)
C22 H22 1.0000
C32 C42 1.529(4)
C32 H32 1.0000
C42 C52 1.511(4)
C42 H42 1.0000
C52 H52A 0.9900
C52 H52B 0.9900
C62 H62A 0.9800
C62 H62B 0.9800
C62 H62C 0.9800
C72 H72A 0.9800
C72 H72B 0.9800
C72 H72C 0.9800
C82 C92 1.505(4)
C82 H82A 0.9900
C82 H82B 0.9900
C92 C102 1.365(5)
C92 C142 1.396(4)
C102 C112 1.397(5)
C102 H102 0.9500
C112 C122 1.381(5)
C112 H112 0.9500
C122 C132 1.356(6)
C122 H122 0.9500
C132 C142 1.397(5)
C132 H132 0.9500
C142 H142 0.9500
C152 C162 1.493(5)
C152 H15C 0.9900
C152 H15D 0.9900
C162 C212 1.351(5)
C162 C172 1.366(5)
C172 C182 1.421(8)
C172 H172 0.9500
C182 C192 1.362(9)
C182 H182 0.9500
C192 C202 1.323(8)
C192 H192 0.9500
C202 C212 1.357(6)
C202 H202 0.9500
C212 H212 0.9500
C222 H222 0.9500
C232 C242 1.502(5)
C232 H23C 0.9900
C232 H23D 0.9900
C242 C252 1.379(4)
C242 C292 1.385(5)
C252 C262 1.372(5)
C252 H252 0.9500
C262 C272 1.366(5)
C262 H262 0.9500
C272 C282 1.375(5)
C272 H272 0.9500
C282 C292 1.384(5)
C282 H282 0.9500
C292 H292 0.9500
P11 O21 1.469(2)
P11 O41 1.557(2)
P11 O31 1.570(2)
P11 C11 1.819(3)
O11 C11 1.427(3)
O11 H11A 0.8400
O31 C61 1.449(5)
O41 C71 1.450(4)
O51 C21 1.431(3)
O51 C81 1.447(4)
O61 C31 1.432(4)
O61 C151 1.442(3)
O71 C231 1.415(4)
O71 C51 1.429(4)
O81 C221 1.330(4)
O81 C41 1.444(4)
O91 C221 1.202(4)
C11 C21 1.529(4)
C11 H11 1.0000
C21 C31 1.535(4)
C21 H21 1.0000
C31 C41 1.533(4)
C31 H31 1.0000
C41 C51 1.509(4)
C41 H41 1.0000
C51 H51A 0.9900
C51 H51B 0.9900
C61 H61A 0.9800
C61 H61B 0.9800
C61 H61C 0.9800
C71 H71A 0.9800
C71 H71B 0.9800
C71 H71C 0.9800
C81 C91 1.510(5)
C81 H81A 0.9900
C81 H81B 0.9900
C91 C141 1.379(5)
C91 C101 1.381(4)
C101 C111 1.362(6)
C101 H101 0.9500
C111 C121 1.363(7)
C111 H111 0.9500
C121 C131 1.385(6)
C121 H121 0.9500
C131 C141 1.365(5)
C131 H131 0.9500
C141 H141 0.9500
C151 C161 1.488(5)
C151 H15A 0.9900
C151 H15B 0.9900
C161 C171 1.377(5)
C161 C211 1.389(5)
C171 C181 1.390(5)
C171 H171 0.9500
C181 C191 1.369(6)
C181 H181 0.9500
C191 C201 1.368(6)
C191 H191 0.9500
C201 C211 1.381(6)
C201 H201 0.9500
C211 H211 0.9500
C221 H221 0.9500
C231 C241 1.515(6)
C231 H23A 0.9900
C231 H23B 0.9900
C241 C291 1.362(6)
C241 C251 1.368(6)
C251 C261 1.374(7)
C251 H251 0.9500
C261 C271 1.327(7)
C261 H261 0.9500
C271 C281 1.353(7)
C271 H271 0.9500
C281 C291 1.377(6)
C281 H281 0.9500
C291 H291 0.9500

loop_
_geom_torsion_atom_site_label_1
_geom_torsion_atom_site_label_2
_geom_torsion_atom_site_label_3
_geom_torsion_atom_site_label_4
_geom_torsion
O222 P12 O32 C62 -62.0(3)
O42 P12 O32 C62 59.2(3)
C12 P12 O32 C62 174.9(2)
O222 P12 O42 C72 179.8(2)
O32 P12 O42 C72 54.8(3)
C12 P12 O42 C72 -55.1(3)
O222 P12 C12 O12 -69.3(2)
O42 P12 C12 O12 167.69(16)
O32 P12 C12 O12 55.2(2)
O222 P12 C12 C22 54.2(2)
O42 P12 C12 C22 -68.7(2)
O32 P12 C12 C22 178.8(2)
C82 O52 C22 C32 120.5(3)
C82 O52 C22 C12 -118.7(3)
O12 C12 C22 O52 -172.8(2)
P12 C12 C22 O52 66.4(3)
O12 C12 C22 C32 -52.1(3)
P12 C12 C22 C32 -172.9(2)
C152 O62 C32 C42 -119.5(3)
C152 O62 C32 C22 117.8(3)
O52 C22 C32 O62 64.3(3)
C12 C22 C32 O62 -54.8(3)
O52 C22 C32 C42 -56.1(3)
C12 C22 C32 C42 -175.2(2)
C222 O72 C42 C52 -89.5(3)
C222 O72 C42 C32 148.8(2)
O62 C32 C42 O72 175.5(2)
C22 C32 C42 O72 -62.1(3)
O62 C32 C42 C52 56.9(3)
C22 C32 C42 C52 179.4(3)
C232 O92 C52 C42 176.4(3)
O72 C42 C52 O92 -62.1(3)
C32 C42 C52 O92 54.0(3)
C22 O52 C82 C92 179.8(2)
O52 C82 C92 C102 11.1(4)
O52 C82 C92 C142 -169.5(3)
C142 C92 C102 C112 -1.0(5)
C82 C92 C102 C112 178.3(3)
C92 C102 C112 C122 0.8(5)
C102 C112 C122 C132 -0.4(6)
C112 C122 C132 C142 0.3(6)
C102 C92 C142 C132 0.9(5)
C82 C92 C142 C132 -178.5(3)
C122 C132 C142 C92 -0.6(5)
C32 O62 C152 C162 173.2(3)
O62 C152 C162 C212 52.2(5)
O62 C152 C162 C172 -131.7(4)
C212 C162 C172 C182 0.8(8)
C152 C162 C172 C182 -175.4(5)
C162 C172 C182 C192 -2.3(10)
C172 C182 C192 C202 2.6(11)
C182 C192 C202 C212 -1.4(9)
C172 C162 C212 C202 0.4(6)
C152 C162 C212 C202 176.5(4)
C192 C202 C212 C162 -0.1(7)
C42 O72 C222 O82 -4.3(5)
C52 O92 C232 C242 169.5(3)
O92 C232 C242 C252 156.0(3)
O92 C232 C242 C292 -25.7(5)
C292 C242 C252 C262 -0.9(5)
C232 C242 C252 C262 177.4(4)
C242 C252 C262 C272 0.2(6)
C252 C262 C272 C282 1.2(6)
C262 C272 C282 C292 -1.9(6)
C272 C282 C292 C242 1.1(6)
C252 C242 C292 C282 0.3(5)
C232 C242 C292 C282 -178.0(4)
O21 P11 O31 C61 42.1(3)
O41 P11 O31 C61 168.1(3)
C11 P11 O31 C61 -81.6(3)
O21 P11 O41 C71 66.7(3)
O31 P11 O41 C71 -56.9(3)
C11 P11 O41 C71 -171.4(3)
O21 P11 C11 O11 52.2(2)
O41 P11 C11 O11 -73.8(2)
O31 P11 C11 O11 177.39(18)
O21 P11 C11 C21 170.8(2)
O41 P11 C11 C21 44.7(3)
O31 P11 C11 C21 -64.1(3)
C81 O51 C21 C11 -114.5(3)
C81 O51 C21 C31 124.7(3)
O11 C11 C21 O51 175.4(2)
P11 C11 C21 O51 54.8(3)
O11 C11 C21 C31 -64.2(3)
P11 C11 C21 C31 175.2(2)
C151 O61 C31 C41 -114.3(3)
C151 O61 C31 C21 124.3(3)
O51 C21 C31 O61 64.0(3)
C11 C21 C31 O61 -57.3(3)
O51 C21 C31 C41 -54.9(3)
C11 C21 C31 C41 -176.2(3)
C221 O81 C41 C51 -83.0(3)
C221 O81 C41 C31 153.2(3)
O61 C31 C41 O81 177.8(2)
C21 C31 C41 O81 -60.8(3)
O61 C31 C41 C51 57.0(3)
C21 C31 C41 C51 178.3(3)
C231 O71 C51 C41 174.3(3)
O81 C41 C51 O71 -55.7(3)
C31 C41 C51 O71 61.6(4)
C21 O51 C81 C91 -169.6(2)
O51 C81 C91 C141 82.3(4)
O51 C81 C91 C101 -100.0(4)
C141 C91 C101 C111 1.8(6)
C81 C91 C101 C111 -175.9(4)
C91 C101 C111 C121 0.3(7)
C101 C111 C121 C131 -1.8(8)
C111 C121 C131 C141 1.1(8)
C121 C131 C141 C91 1.1(7)
C101 C91 C141 C131 -2.5(6)
C81 C91 C141 C131 175.2(4)
C31 O61 C151 C161 162.2(3)
O61 C151 C161 C171 65.5(4)
O61 C151 C161 C211 -115.6(3)
C211 C161 C171 C181 0.3(5)
C151 C161 C171 C181 179.2(3)
C161 C171 C181 C191 -0.4(5)
C171 C181 C191 C201 0.8(6)
C181 C191 C201 C211 -1.0(6)
C191 C201 C211 C161 0.9(6)
C171 C161 C211 C201 -0.6(6)
C151 C161 C211 C201 -179.5(4)
C41 O81 C221 O91 0.3(5)
C51 O71 C231 C241 -169.0(3)
O71 C231 C241 C291 -114.8(4)
O71 C231 C241 C251 67.3(5)
C291 C241 C251 C261 -0.9(7)
C231 C241 C251 C261 177.0(5)
C241 C251 C261 C271 -0.8(8)
C251 C261 C271 C281 1.4(8)
C261 C271 C281 C291 -0.4(8)
C251 C241 C291 C281 1.9(6)
C231 C241 C291 C281 -176.0(4)
C271 C281 C291 C241 -1.3(7)
